data_1001783
loop_
_publ_author_name
'Dormann, J.'
'Gasperin, M.'
'Poullen, J. F.'

_publ_section_title 'Etude structurale de la sequence d'oxydation de la vivianite Fe3(PO4)2*8(H2O)'
_journal_name_full 'Bulletin de Mineralogie'
_journal_page_first 147
_journal_page_last 160
_journal_volume 105
_journal_year 1982
_chemical_compound_source 'from Kamysch-Burun, USSR'
_chemical_formula_structural 'Fe3 (P O4)2 (H2 O)8'
_chemical_formula_sum 'Fe3 H16 O16 P2'
_chemical_name_mineral Metavivianite
_chemical_name_systematic 'Triiron bis(phosphate(V)) octahydrate'
_space_group_IT_number 2
_symmetry_cell_setting triclinic
_symmetry_Int_Tables_number 2
_symmetry_space_group_name_Hall '-P 1'
_symmetry_space_group_name_H-M 'P -1'
_cell_angle_alpha 95.04(1)
_cell_angle_beta 96.94(1)
_cell_angle_gamma 107.72(1)
_cell_formula_units_Z 1
_cell_length_a 7.84(1)
_cell_length_b 9.11(1)
_cell_length_c 4.67(1)
_cell_volume 312.6
_exptl_crystal_density_meas 2.69
_refine_ls_R_factor_all 0.133
_cod_original_formula_sum 'H16 Fe3 O16 P2'
_cod_database_code 1001783

loop_
_symmetry_equiv_pos_as_xyz
x,y,z
-x,-y,-z

loop_
_atom_site_label
_atom_site_type_symbol
_atom_site_symmetry_multiplicity
_atom_site_Wyckoff_symbol
_atom_site_fract_x
_atom_site_fract_y
_atom_site_fract_z
_atom_site_occupancy
_atom_site_attached_hydrogens
_atom_site_calc_flag
Fe1 Fe2+ 1 a 0. 0. 0. 1. 0 d
Fe2 Fe2+ 2 i 0.3708(5) 0.5921(4) 0.4908(7) 1. 0 d
P1 P5+ 2 i 0.6906(8) 0.6717(7) 0.0456(12) 1. 0 d
O1 O2- 2 i 0.2449(24) 0.4449(21) 0.1257(39) 1. 0 d
O2 O2- 2 i 0.4521(25) 0.2831(19) 0.1439(36) 1. 0 d
O3 O2- 2 i 0.8490(25) 0.8192(21) 0.1651(39) 1. 0 d
O4 O2- 2 i 0.9169(27) 0.1356(23) 0.2658(43) 1. 2 d
O5 O2- 2 i 0.3736(27) 0.7891(23) 0.2952(42) 1. 2 d
O6 O2- 2 i 0.2094(23) 0.0039(20) 0.2992(37) 1. 2 d
O7 O2- 2 i 0.6135(21) 0.6050(18) 0.3098(34) 1. 0 d
O8 O2- 2 i 0.8525(27) 0.4076(23) 0.3337(43) 1. 2 d

loop_
_atom_type_symbol
_atom_type_oxidation_number
Fe2+ 2.000
P5+ 5.000
O2- -2.000
H1+ 1.000

_database_code_amcsd 0012078
